data_7054904
loop_
_publ_author_name
'Rausch, Janek'
'Apostolidis, Christos'
'Walter, Olaf'
'Lorenz, Volker'
'Hrib, Cristian G.'
'Hilfert, Liane'
'K\"uhling, Marcel'
'Busse, Sabine'
'Edelmann, Frank T.'

_publ_section_title
;
 One ligand fits all: lanthanide and actinide sandwich complexes
 comprising the 1,4-bis(trimethylsilyl)cyclooctatetraenyl
 (=COT&#x2032;&#x2032;) ligand
;
_journal_issue 10
_journal_name_full 'New J. Chem.'
_journal_page_first 7656
_journal_paper_doi 10.1039/C5NJ00991J
_journal_volume 39
_journal_year 2015
_chemical_formula_sum 'C40 H78 La Li O6 Si4'
_chemical_formula_weight 913.23
_chemical_name_systematic
; 
 ? 
;
_space_group_IT_number 2
_symmetry_cell_setting triclinic
_symmetry_space_group_name_Hall '-P 1'
_symmetry_space_group_name_H-M 'P -1'
_atom_sites_solution_hydrogens geom
_atom_sites_solution_primary direct
_atom_sites_solution_secondary difmap
_audit_creation_method SHELXL-97
_audit_update_record
;
2015-03-05 deposited with the CCDC.
2015-06-03 downloaded from the CCDC.
;
_cell_angle_alpha 98.83(3)
_cell_angle_beta 102.56(3)
_cell_angle_gamma 98.57(3)
_cell_formula_units_Z 2
_cell_length_a 11.557(2)
_cell_length_b 12.262(3)
_cell_length_c 18.340(4)
_cell_measurement_reflns_used 61588
_cell_measurement_temperature 133(2)
_cell_measurement_theta_max 29.54
_cell_measurement_theta_min 1.91
_cell_volume 2461.5(10)
_computing_cell_refinement 'STOE X-AREA'
_computing_data_collection 'STOE X-AREA'
_computing_data_reduction 'STOE X-RED'
_computing_molecular_graphics 'Bruker SHELXTL'
_computing_publication_material 'Bruker SHELXTL'
_computing_structure_refinement 'SHELXL-97 (Sheldrick, 1997)'
_computing_structure_solution 'SHELXS-97 (Sheldrick, 1990)'
_diffrn_ambient_temperature 133(2)
_diffrn_detector_area_resol_mean 6.67
_diffrn_measured_fraction_theta_full 0.982
_diffrn_measured_fraction_theta_max 0.982
_diffrn_measurement_device_type 'STOE IPDS 2T'
_diffrn_measurement_method 'rotation method'
_diffrn_radiation_monochromator graphite
_diffrn_radiation_source 'fine-focus sealed tube'
_diffrn_radiation_type MoK\a
_diffrn_radiation_wavelength 0.71073
_diffrn_reflns_av_R_equivalents 0.0447
_diffrn_reflns_av_sigmaI/netI 0.0434
_diffrn_reflns_limit_h_max 15
_diffrn_reflns_limit_h_min -15
_diffrn_reflns_limit_k_max 16
_diffrn_reflns_limit_k_min -16
_diffrn_reflns_limit_l_max 24
_diffrn_reflns_limit_l_min -25
_diffrn_reflns_number 27308
_diffrn_reflns_theta_full 29.23
_diffrn_reflns_theta_max 29.23
_diffrn_reflns_theta_min 2.24
_exptl_absorpt_coefficient_mu 1.003
_exptl_absorpt_correction_type none
_exptl_crystal_colour yellow
_exptl_crystal_density_diffrn 1.232
_exptl_crystal_density_method 'not measured'
_exptl_crystal_description prism
_exptl_crystal_F_000 964
_exptl_crystal_size_max 0.54
_exptl_crystal_size_mid 0.33
_exptl_crystal_size_min 0.28
_refine_diff_density_max 1.871
_refine_diff_density_min -1.903
_refine_diff_density_rms 0.088
_refine_ls_extinction_method none
_refine_ls_goodness_of_fit_ref 1.047
_refine_ls_hydrogen_treatment constr
_refine_ls_matrix_type full
_refine_ls_number_parameters 469
_refine_ls_number_reflns 13124
_refine_ls_number_restraints 0
_refine_ls_restrained_S_all 1.047
_refine_ls_R_factor_all 0.0467
_refine_ls_R_factor_gt 0.0381
_refine_ls_shift/su_max 0.002
_refine_ls_shift/su_mean 0.000
_refine_ls_structure_factor_coef Fsqd
_refine_ls_weighting_details 'calc w=1/[\s^2^(Fo^2^)+(0.0457P)^2^+1.9159P] where P=(Fo^2^+2Fc^2^)/3'
_refine_ls_weighting_scheme calc
_refine_ls_wR_factor_gt 0.0917
_refine_ls_wR_factor_ref 0.0944
_reflns_number_gt 11349
_reflns_number_total 13124
_reflns_threshold_expression >2sigma(I)
_cod_data_source_file c5nj00991j1.cif
_cod_data_source_block ip437
_cod_depositor_comments 'Adding full bibliography for 7054898--7054908.cif.'
_cod_original_cell_volume 2461.6(9)
_cod_original_sg_symbol_H-M P-1
_cod_database_code 7054904

loop_
_symmetry_equiv_pos_as_xyz
'x, y, z'
'-x, -y, -z'

loop_
_atom_site_label
_atom_site_type_symbol
_atom_site_fract_x
_atom_site_fract_y
_atom_site_fract_z
_atom_site_U_iso_or_equiv
_atom_site_adp_type
_atom_site_occupancy
_atom_site_symmetry_multiplicity
_atom_site_calc_flag
_atom_site_refinement_flags
La La 0.856632(13) 0.639151(12) 0.741028(8) 0.02184(5) Uani 1 1 d .
Si1 Si 0.77773(7) 0.36855(6) 0.55215(4) 0.02847(15) Uani 1 1 d .
Si2 Si 0.52632(7) 0.71416(7) 0.78585(4) 0.03142(16) Uani 1 1 d .
Si3 Si 0.80616(8) 0.89624(7) 0.61311(4) 0.03263(17) Uani 1 1 d .
Si4 Si 1.06887(7) 0.77296(7) 0.96204(4) 0.03178(16) Uani 1 1 d .
C1 C 0.7485(2) 0.4357(2) 0.64338(14) 0.0252(5) Uani 1 1 d .
C2 C 0.6614(2) 0.5056(2) 0.63328(14) 0.0254(5) Uani 1 1 d .
H2 H 0.6290 0.5046 0.5809 0.031 Uiso 1 1 calc R
C3 C 0.6096(2) 0.5765(2) 0.68008(14) 0.0260(5) Uani 1 1 d .
H3 H 0.5527 0.6112 0.6507 0.031 Uiso 1 1 calc R
C4 C 0.6199(2) 0.6097(2) 0.75916(15) 0.0264(5) Uani 1 1 d .
C5 C 0.6895(2) 0.5765(2) 0.82296(15) 0.0275(5) Uani 1 1 d .
H5 H 0.6778 0.6134 0.8695 0.033 Uiso 1 1 calc R
C6 C 0.7707(2) 0.5036(2) 0.83502(15) 0.0286(5) Uani 1 1 d .
H6 H 0.7975 0.5008 0.8874 0.034 Uiso 1 1 calc R
C7 C 0.8226(3) 0.4332(2) 0.78847(16) 0.0296(5) Uani 1 1 d .
H7 H 0.8759 0.3946 0.8171 0.035 Uiso 1 1 calc R
C8 C 0.8150(2) 0.4062(2) 0.71009(15) 0.0285(5) Uani 1 1 d .
H8 H 0.8668 0.3560 0.6989 0.034 Uiso 1 1 calc R
C9 C 1.0431(2) 0.7711(2) 0.85793(14) 0.0260(5) Uani 1 1 d .
C10 C 0.9680(2) 0.8463(2) 0.83180(14) 0.0265(5) Uani 1 1 d .
H10 H 0.9495 0.8915 0.8730 0.032 Uiso 1 1 calc R
C11 C 0.9136(2) 0.8722(2) 0.76150(15) 0.0269(5) Uani 1 1 d .
H11 H 0.8693 0.9307 0.7683 0.032 Uiso 1 1 calc R
C12 C 0.9072(2) 0.8344(2) 0.68328(15) 0.0271(5) Uani 1 1 d .
C13 C 0.9656(2) 0.7550(2) 0.64684(15) 0.0280(5) Uani 1 1 d .
H13 H 0.9451 0.7482 0.5931 0.034 Uiso 1 1 calc R
C14 C 1.0451(2) 0.6849(2) 0.67051(16) 0.0295(5) Uani 1 1 d .
H14 H 1.0676 0.6442 0.6291 0.035 Uiso 1 1 calc R
C15 C 1.1006(2) 0.6598(2) 0.74102(16) 0.0289(5) Uani 1 1 d .
H15 H 1.1514 0.6065 0.7353 0.035 Uiso 1 1 calc R
C16 C 1.0990(2) 0.6942(2) 0.81756(15) 0.0284(5) Uani 1 1 d .
H16 H 1.1473 0.6568 0.8506 0.034 Uiso 1 1 calc R
C17 C 0.6657(3) 0.2356(3) 0.51034(19) 0.0450(7) Uani 1 1 d .
H17A H 0.6689 0.1860 0.5476 0.067 Uiso 1 1 calc R
H17B H 0.6849 0.1980 0.4645 0.067 Uiso 1 1 calc R
H17C H 0.5845 0.2528 0.4970 0.067 Uiso 1 1 calc R
C18 C 0.9326(3) 0.3332(3) 0.5663(2) 0.0465(8) Uani 1 1 d .
H18A H 0.9934 0.4024 0.5856 0.070 Uiso 1 1 calc R
H18B H 0.9431 0.2957 0.5177 0.070 Uiso 1 1 calc R
H18C H 0.9423 0.2831 0.6032 0.070 Uiso 1 1 calc R
C19 C 0.7684(3) 0.4655(3) 0.48254(18) 0.0413(7) Uani 1 1 d .
H19A H 0.8312 0.5331 0.5032 0.062 Uiso 1 1 calc R
H19B H 0.6888 0.4869 0.4735 0.062 Uiso 1 1 calc R
H19C H 0.7804 0.4275 0.4345 0.062 Uiso 1 1 calc R
C20 C 0.4200(4) 0.7374(4) 0.6999(2) 0.0645(13) Uani 1 1 d .
H20A H 0.3733 0.6649 0.6701 0.097 Uiso 1 1 calc R
H20B H 0.4659 0.7750 0.6687 0.097 Uiso 1 1 calc R
H20C H 0.3650 0.7845 0.7157 0.097 Uiso 1 1 calc R
C21 C 0.4322(3) 0.6612(3) 0.8489(2) 0.0470(8) Uani 1 1 d .
H21A H 0.4851 0.6506 0.8958 0.070 Uiso 1 1 calc R
H21B H 0.3798 0.5894 0.8224 0.070 Uiso 1 1 calc R
H21C H 0.3825 0.7160 0.8615 0.070 Uiso 1 1 calc R
C22 C 0.6217(3) 0.8503(3) 0.84179(19) 0.0416(7) Uani 1 1 d .
H22A H 0.6784 0.8362 0.8859 0.062 Uiso 1 1 calc R
H22B H 0.5700 0.8998 0.8592 0.062 Uiso 1 1 calc R
H22C H 0.6669 0.8862 0.8096 0.062 Uiso 1 1 calc R
C23 C 0.7113(5) 0.9824(4) 0.6592(2) 0.0692(14) Uani 1 1 d .
H23A H 0.6613 1.0145 0.6208 0.104 Uiso 1 1 calc R
H23B H 0.7638 1.0432 0.6989 0.104 Uiso 1 1 calc R
H23C H 0.6592 0.9346 0.6820 0.104 Uiso 1 1 calc R
C24 C 0.8962(4) 0.9903(3) 0.5666(2) 0.0531(9) Uani 1 1 d .
H24A H 0.8416 1.0214 0.5300 0.080 Uiso 1 1 calc R
H24B H 0.9447 0.9472 0.5399 0.080 Uiso 1 1 calc R
H24C H 0.9497 1.0517 0.6053 0.080 Uiso 1 1 calc R
C25 C 0.7027(4) 0.7849(4) 0.5361(2) 0.0625(11) Uani 1 1 d .
H25A H 0.6527 0.8200 0.4997 0.094 Uiso 1 1 calc R
H25B H 0.6507 0.7361 0.5584 0.094 Uiso 1 1 calc R
H25C H 0.7504 0.7402 0.5099 0.094 Uiso 1 1 calc R
C26 C 1.1807(5) 0.8988(4) 1.0177(2) 0.0739(15) Uani 1 1 d .
H26A H 1.2569 0.8993 1.0023 0.111 Uiso 1 1 calc R
H26B H 1.1946 0.8968 1.0721 0.111 Uiso 1 1 calc R
H26C H 1.1498 0.9668 1.0080 0.111 Uiso 1 1 calc R
C27 C 1.1234(6) 0.6458(4) 0.9890(2) 0.0748(15) Uani 1 1 d .
H27A H 1.1962 0.6378 0.9712 0.112 Uiso 1 1 calc R
H27B H 1.0605 0.5791 0.9656 0.112 Uiso 1 1 calc R
H27C H 1.1422 0.6535 1.0445 0.112 Uiso 1 1 calc R
C28 C 0.9272(4) 0.7795(4) 0.9944(2) 0.0626(11) Uani 1 1 d .
H28A H 0.9441 0.7831 1.0495 0.094 Uiso 1 1 calc R
H28B H 0.8665 0.7122 0.9685 0.094 Uiso 1 1 calc R
H28C H 0.8966 0.8466 0.9821 0.094 Uiso 1 1 calc R
C29 C 1.5857(4) 1.1392(5) 0.8027(3) 0.0755(14) Uani 1 1 d .
H29A H 1.5692 1.1174 0.8492 0.113 Uiso 1 1 calc R
H29B H 1.6686 1.1813 0.8140 0.113 Uiso 1 1 calc R
H29C H 1.5759 1.0717 0.7640 0.113 Uiso 1 1 calc R
C30 C 1.5194(3) 1.2376(3) 0.7056(2) 0.0494(9) Uani 1 1 d .
H30A H 1.4918 1.1712 0.6636 0.059 Uiso 1 1 calc R
H30B H 1.6055 1.2675 0.7096 0.059 Uiso 1 1 calc R
C31 C 1.4458(3) 1.3250(3) 0.6902(2) 0.0493(9) Uani 1 1 d .
H31A H 1.4792 1.3945 0.7291 0.059 Uiso 1 1 calc R
H31B H 1.4468 1.3430 0.6395 0.059 Uiso 1 1 calc R
C32 C 1.2473(5) 1.3569(4) 0.6726(2) 0.0645(11) Uani 1 1 d .
H32A H 1.1650 1.3240 0.6733 0.097 Uiso 1 1 calc R
H32B H 1.2484 1.3703 0.6214 0.097 Uiso 1 1 calc R
H32C H 1.2742 1.4283 0.7091 0.097 Uiso 1 1 calc R
C33 C 1.2284(4) 1.0171(4) 0.6462(2) 0.0571(10) Uani 1 1 d .
H33A H 1.2224 1.0810 0.6202 0.086 Uiso 1 1 calc R
H33B H 1.1566 0.9582 0.6239 0.086 Uiso 1 1 calc R
H33C H 1.3006 0.9874 0.6401 0.086 Uiso 1 1 calc R
C34 C 1.2460(4) 0.9637(3) 0.7644(2) 0.0561(10) Uani 1 1 d .
H34A H 1.3181 0.9322 0.7584 0.067 Uiso 1 1 calc R
H34B H 1.1740 0.9033 0.7433 0.067 Uiso 1 1 calc R
C35 C 1.2558(4) 1.0047(3) 0.8458(2) 0.0506(9) Uani 1 1 d .
H35A H 1.1806 1.0298 0.8526 0.061 Uiso 1 1 calc R
H35B H 1.2686 0.9439 0.8747 0.061 Uiso 1 1 calc R
C36 C 1.3837(4) 1.1273(4) 0.9528(2) 0.0548(9) Uani 1 1 d .
H36A H 1.4537 1.1890 0.9698 0.082 Uiso 1 1 calc R
H36B H 1.4025 1.0628 0.9756 0.082 Uiso 1 1 calc R
H36C H 1.3145 1.1519 0.9687 0.082 Uiso 1 1 calc R
C37 C 1.0439(3) 1.1974(3) 0.7783(2) 0.0464(8) Uani 1 1 d .
H37A H 1.0382 1.1181 0.7564 0.070 Uiso 1 1 calc R
H37B H 1.0219 1.2388 0.7373 0.070 Uiso 1 1 calc R
H37C H 0.9887 1.2035 0.8118 0.070 Uiso 1 1 calc R
C38 C 1.1784(3) 1.3581(3) 0.85440(19) 0.0405(7) Uani 1 1 d .
H38A H 1.1150 1.3689 0.8820 0.049 Uiso 1 1 calc R
H38B H 1.1716 1.4046 0.8146 0.049 Uiso 1 1 calc R
C39 C 1.3010(3) 1.3920(3) 0.90847(18) 0.0401(7) Uani 1 1 d .
H39A H 1.3191 1.4741 0.9280 0.048 Uiso 1 1 calc R
H39B H 1.3039 1.3533 0.9522 0.048 Uiso 1 1 calc R
C40 C 1.5084(3) 1.4002(3) 0.91210(19) 0.0425(7) Uani 1 1 d .
H40A H 1.5642 1.3777 0.8819 0.064 Uiso 1 1 calc R
H40B H 1.5206 1.3674 0.9581 0.064 Uiso 1 1 calc R
H40C H 1.5237 1.4823 0.9266 0.064 Uiso 1 1 calc R
O1 O 1.5051(2) 1.2066(2) 0.77565(13) 0.0390(5) Uani 1 1 d .
O2 O 1.3256(2) 1.28196(19) 0.69262(12) 0.0412(5) Uani 1 1 d .
O3 O 1.2364(2) 1.05283(18) 0.72434(12) 0.0407(5) Uani 1 1 d .
O4 O 1.3551(2) 1.0959(2) 0.87243(13) 0.0422(5) Uani 1 1 d .
O5 O 1.16435(19) 1.24347(18) 0.82105(12) 0.0376(5) Uani 1 1 d .
O6 O 1.38679(19) 1.36099(18) 0.86793(12) 0.0373(5) Uani 1 1 d .
Li Li 1.3311(5) 1.2066(4) 0.7895(3) 0.0355(10) Uani 1 1 d .

loop_
_atom_site_aniso_label
_atom_site_aniso_U_11
_atom_site_aniso_U_22
_atom_site_aniso_U_33
_atom_site_aniso_U_23
_atom_site_aniso_U_13
_atom_site_aniso_U_12
La 0.01937(7) 0.02271(7) 0.02299(7) 0.00569(5) 0.00597(5) 0.00012(5)
Si1 0.0314(4) 0.0278(4) 0.0262(3) 0.0036(3) 0.0085(3) 0.0050(3)
Si2 0.0274(4) 0.0402(4) 0.0272(3) 0.0041(3) 0.0071(3) 0.0098(3)
Si3 0.0389(4) 0.0359(4) 0.0289(4) 0.0152(3) 0.0124(3) 0.0100(3)
Si4 0.0359(4) 0.0317(4) 0.0240(3) 0.0077(3) 0.0031(3) -0.0014(3)
C1 0.0260(12) 0.0231(12) 0.0253(11) 0.0051(9) 0.0073(9) -0.0006(9)
C2 0.0233(11) 0.0295(13) 0.0206(11) 0.0045(9) 0.0035(9) -0.0011(10)
C3 0.0193(11) 0.0306(13) 0.0260(12) 0.0063(10) 0.0034(9) 0.0008(9)
C4 0.0196(11) 0.0312(13) 0.0274(12) 0.0053(10) 0.0076(9) 0.0001(10)
C5 0.0252(12) 0.0316(13) 0.0262(12) 0.0072(10) 0.0097(9) 0.0002(10)
C6 0.0304(13) 0.0309(13) 0.0253(12) 0.0125(10) 0.0064(10) 0.0016(11)
C7 0.0324(13) 0.0260(13) 0.0309(13) 0.0119(10) 0.0056(10) 0.0039(10)
C8 0.0292(13) 0.0241(12) 0.0333(13) 0.0076(10) 0.0093(10) 0.0041(10)
C9 0.0241(12) 0.0248(12) 0.0262(12) 0.0049(9) 0.0043(9) -0.0022(9)
C10 0.0308(13) 0.0231(12) 0.0248(11) 0.0032(9) 0.0093(10) 0.0001(10)
C11 0.0314(13) 0.0232(12) 0.0280(12) 0.0070(9) 0.0120(10) 0.0018(10)
C12 0.0291(12) 0.0267(13) 0.0275(12) 0.0090(10) 0.0114(10) 0.0012(10)
C13 0.0310(13) 0.0300(13) 0.0241(11) 0.0064(10) 0.0116(10) 0.0008(10)
C14 0.0293(13) 0.0301(13) 0.0316(13) 0.0030(10) 0.0162(10) 0.0033(10)
C15 0.0202(11) 0.0309(13) 0.0377(14) 0.0066(11) 0.0126(10) 0.0039(10)
C16 0.0185(11) 0.0332(14) 0.0316(13) 0.0089(10) 0.0028(9) 0.0009(10)
C17 0.054(2) 0.0362(16) 0.0372(16) -0.0006(13) 0.0071(14) -0.0003(15)
C18 0.0439(18) 0.060(2) 0.0418(17) 0.0092(15) 0.0151(14) 0.0216(16)
C19 0.0556(19) 0.0417(17) 0.0336(15) 0.0114(13) 0.0203(14) 0.0129(15)
C20 0.068(3) 0.094(3) 0.0360(17) 0.0024(19) 0.0018(17) 0.054(3)
C21 0.0327(15) 0.057(2) 0.0527(19) 0.0016(16) 0.0214(14) 0.0049(15)
C22 0.0516(19) 0.0348(16) 0.0404(16) 0.0039(13) 0.0186(14) 0.0072(14)
C23 0.090(3) 0.100(4) 0.052(2) 0.043(2) 0.035(2) 0.067(3)
C24 0.062(2) 0.055(2) 0.0446(18) 0.0277(16) 0.0136(16) 0.0008(18)
C25 0.058(2) 0.054(2) 0.061(2) 0.0152(19) -0.0144(19) 0.0032(19)
C26 0.097(3) 0.069(3) 0.0282(16) 0.0047(16) -0.0065(18) -0.035(2)
C27 0.125(4) 0.069(3) 0.045(2) 0.030(2) 0.021(2) 0.046(3)
C28 0.058(2) 0.103(4) 0.0326(17) 0.0180(19) 0.0195(16) 0.014(2)
C29 0.062(3) 0.101(4) 0.090(3) 0.038(3) 0.039(3) 0.047(3)
C30 0.0447(18) 0.060(2) 0.0425(18) 0.0039(16) 0.0226(15) -0.0054(16)
C31 0.058(2) 0.0453(19) 0.0395(17) 0.0110(14) 0.0164(15) -0.0145(16)
C32 0.084(3) 0.073(3) 0.050(2) 0.033(2) 0.019(2) 0.029(2)
C33 0.064(2) 0.055(2) 0.0404(18) -0.0092(16) 0.0142(17) -0.0103(19)
C34 0.072(3) 0.0257(16) 0.062(2) 0.0046(15) 0.0084(19) -0.0004(16)
C35 0.057(2) 0.0378(18) 0.054(2) 0.0173(15) 0.0118(16) -0.0080(16)
C36 0.065(2) 0.055(2) 0.0429(18) 0.0164(16) 0.0145(17) 0.0002(19)
C37 0.0342(16) 0.053(2) 0.0450(18) 0.0046(15) 0.0029(13) 0.0030(15)
C38 0.0430(17) 0.0360(16) 0.0448(17) 0.0066(13) 0.0152(14) 0.0092(13)
C39 0.0454(17) 0.0358(16) 0.0382(15) -0.0005(12) 0.0178(13) 0.0020(13)
C40 0.0386(16) 0.0426(18) 0.0390(16) -0.0007(13) 0.0087(13) -0.0053(14)
O1 0.0366(11) 0.0431(12) 0.0408(11) 0.0080(9) 0.0176(9) 0.0069(9)
O2 0.0453(12) 0.0406(12) 0.0371(11) 0.0144(9) 0.0096(9) -0.0003(10)
O3 0.0464(12) 0.0326(11) 0.0371(11) -0.0002(9) 0.0112(9) -0.0052(9)
O4 0.0434(12) 0.0393(12) 0.0423(12) 0.0103(9) 0.0130(10) -0.0030(10)
O5 0.0334(11) 0.0359(11) 0.0395(11) 0.0032(9) 0.0063(9) 0.0025(9)
O6 0.0350(11) 0.0367(11) 0.0360(11) -0.0024(8) 0.0133(9) -0.0029(9)
Li 0.031(2) 0.033(3) 0.039(3) 0.006(2) 0.006(2) 0.002(2)

loop_
_atom_type_symbol
_atom_type_description
_atom_type_scat_dispersion_real
_atom_type_scat_dispersion_imag
_atom_type_scat_source
C C 0.0033 0.0016 'International Tables Vol C Tables 4.2.6.8 and 6.1.1.4'
H H 0.0000 0.0000 'International Tables Vol C Tables 4.2.6.8 and 6.1.1.4'
O O 0.0106 0.0060 'International Tables Vol C Tables 4.2.6.8 and 6.1.1.4'
Si Si 0.0817 0.0704 'International Tables Vol C Tables 4.2.6.8 and 6.1.1.4'
La La -0.2871 2.4523 'International Tables Vol C Tables 4.2.6.8 and 6.1.1.4'
Li Li -0.0003 0.0001 'International Tables Vol C Tables 4.2.6.8 and 6.1.1.4'

loop_
_geom_angle_atom_site_label_1
_geom_angle_atom_site_label_2
_geom_angle_atom_site_label_3
_geom_angle
C2 La C10 149.90(8)
C2 La C3 29.60(8)
C10 La C3 123.88(8)
C2 La C8 55.78(9)
C10 La C8 152.36(8)
C3 La C8 75.66(9)
C2 La C16 153.01(8)
C10 La C16 55.63(9)
C3 La C16 173.25(8)
C8 La C16 102.49(9)
C2 La C1 29.63(8)
C10 La C1 176.89(7)
C3 La C1 56.73(8)
C8 La C1 29.73(8)
C16 La C1 124.20(9)
C2 La C11 124.50(8)
C10 La C11 29.44(8)
C3 La C11 107.16(9)
C8 La C11 174.04(7)
C16 La C11 75.31(9)
C1 La C11 148.05(8)
C2 La C9 175.55(7)
C10 La C9 29.69(8)
C3 La C9 147.01(8)
C8 La C9 123.60(8)
C16 La C9 29.70(8)
C1 La C9 151.25(8)
C11 La C9 56.67(8)
C2 La C13 99.56(8)
C10 La C13 75.41(8)
C3 La C13 110.73(8)
C8 La C13 118.67(8)
C16 La C13 75.91(8)
C1 La C13 101.49(8)
C11 La C13 55.53(8)
C9 La C13 84.58(8)
C2 La C5 75.18(8)
C10 La C5 98.72(8)
C3 La C5 55.38(8)
C8 La C5 75.72(9)
C16 La C5 117.93(8)
C1 La C5 84.08(8)
C11 La C5 110.23(8)
C9 La C5 100.37(8)
C13 La C5 158.92(8)
C2 La C15 127.62(8)
C10 La C15 74.47(9)
C3 La C15 156.20(8)
C8 La C15 93.62(9)
C16 La C15 29.28(8)
C1 La C15 104.09(8)
C11 La C15 81.79(9)
C9 La C15 56.19(8)
C13 La C15 55.62(9)
C5 La C15 143.16(8)
C2 La C7 74.48(8)
C10 La C7 126.74(8)
C3 La C7 81.96(9)
C8 La C7 29.23(8)
C16 La C7 93.30(9)
C1 La C7 56.04(8)
C11 La C7 155.20(8)
C9 La C7 103.16(8)
C13 La C7 143.69(8)
C5 La C7 55.45(9)
C15 La C7 99.12(9)
C17 Si1 C1 109.80(14)
C17 Si1 C19 109.68(16)
C1 Si1 C19 110.87(13)
C17 Si1 C18 107.85(18)
C1 Si1 C18 112.10(14)
C19 Si1 C18 106.43(16)
C20 Si2 C22 110.6(2)
C20 Si2 C4 111.02(15)
C22 Si2 C4 111.88(14)
C20 Si2 C21 106.9(2)
C22 Si2 C21 105.72(16)
C4 Si2 C21 110.43(15)
C24 Si3 C25 107.2(2)
C24 Si3 C12 110.87(16)
C25 Si3 C12 111.46(16)
C24 Si3 C23 107.1(2)
C25 Si3 C23 107.9(2)
C12 Si3 C23 112.12(15)
C26 Si4 C27 108.3(3)
C26 Si4 C9 110.97(15)
C27 Si4 C9 112.46(17)
C26 Si4 C28 106.5(2)
C27 Si4 C28 107.1(2)
C9 Si4 C28 111.30(15)
C2 C1 C8 131.4(2)
C2 C1 Si1 113.55(18)
C8 C1 Si1 115.01(19)
C2 C1 La 74.65(14)
C8 C1 La 74.93(15)
Si1 C1 La 131.04(12)
C3 C2 C1 137.2(2)
C3 C2 La 75.50(14)
C1 C2 La 75.72(14)
C2 C3 C4 137.0(2)
C2 C3 La 74.90(14)
C4 C3 La 76.51(14)
C3 C4 C5 130.9(2)
C3 C4 Si2 115.8(2)
C5 C4 Si2 113.23(19)
C3 C4 La 74.02(14)
C5 C4 La 74.52(14)
Si2 C4 La 131.17(13)
C6 C5 C4 136.5(2)
C6 C5 La 76.24(15)
C4 C5 La 76.05(14)
C5 C6 C7 135.5(2)
C5 C6 La 74.83(14)
C7 C6 La 75.16(15)
C8 C7 C6 135.7(3)
C8 C7 La 74.50(16)
C6 C7 La 75.69(15)
C7 C8 C1 135.5(3)
C7 C8 La 76.27(16)
C1 C8 La 75.34(15)
C10 C9 C16 130.7(2)
C10 C9 Si4 113.74(19)
C16 C9 Si4 115.5(2)
C10 C9 La 74.67(15)
C16 C9 La 74.89(15)
Si4 C9 La 127.81(12)
C11 C10 C9 137.5(2)
C11 C10 La 75.75(15)
C9 C10 La 75.63(15)
C10 C11 C12 137.2(3)
C10 C11 La 74.81(15)
C12 C11 La 75.84(15)
C11 C12 C13 131.1(3)
C11 C12 Si3 116.8(2)
C13 C12 Si3 112.12(19)
C11 C12 La 74.66(15)
C13 C12 La 74.66(15)
Si3 C12 La 129.60(13)
C14 C13 C12 135.9(2)
C14 C13 La 75.98(15)
C12 C13 La 75.67(14)
C13 C14 C15 135.7(2)
C13 C14 La 75.05(14)
C15 C14 La 75.21(14)
C16 C15 C14 135.7(3)
C16 C15 La 74.70(15)
C14 C15 La 75.48(15)
C15 C16 C9 136.0(3)
C15 C16 La 76.02(15)
C9 C16 La 75.42(15)
O1 C30 C31 107.8(3)
O2 C31 C30 107.9(3)
O3 C34 C35 109.9(3)
O4 C35 C34 107.8(3)
O5 C38 C39 107.5(3)
O6 C39 C38 107.7(2)
C29 O1 C30 113.0(3)
C29 O1 Li 128.2(3)
C30 O1 Li 112.3(3)
C32 O2 C31 111.5(3)
C32 O2 Li 123.1(3)
C31 O2 Li 108.9(2)
C33 O3 C34 111.6(3)
C33 O3 Li 125.1(3)
C34 O3 Li 112.7(3)
C36 O4 C35 111.1(3)
C36 O4 Li 127.3(3)
C35 O4 Li 105.6(2)
C38 O5 C37 112.2(3)
C38 O5 Li 111.3(2)
C37 O5 Li 126.0(2)
C39 O6 C40 112.3(2)
C39 O6 Li 115.6(2)
C40 O6 Li 122.9(2)
O3 Li O1 102.6(2)
O3 Li O6 164.8(3)
O1 Li O6 92.0(2)
O3 Li O2 92.6(2)
O1 Li O2 78.8(2)
O6 Li O2 94.3(2)
O3 Li O4 78.3(2)
O1 Li O4 91.5(2)
O6 Li O4 97.4(2)
O2 Li O4 165.1(3)
O3 Li O5 90.2(2)
O1 Li O5 167.2(3)
O6 Li O5 75.14(19)
O2 Li O5 101.3(2)
O4 Li O5 90.7(2)

loop_
_geom_bond_atom_site_label_1
_geom_bond_atom_site_label_2
_geom_bond_distance
La C2 2.765(3)
La C10 2.770(3)
La C3 2.772(3)
La C8 2.773(3)
La C16 2.776(3)
La C1 2.778(3)
La C11 2.782(3)
La C9 2.783(3)
La C13 2.784(3)
La C5 2.785(3)
La C15 2.793(3)
La C7 2.795(3)
Si1 C17 1.865(3)
Si1 C1 1.870(3)
Si1 C19 1.871(3)
Si1 C18 1.877(3)
Si2 C20 1.864(4)
Si2 C22 1.868(4)
Si2 C4 1.871(3)
Si2 C21 1.873(3)
Si3 C24 1.863(4)
Si3 C25 1.864(4)
Si3 C12 1.872(3)
Si3 C23 1.872(4)
Si4 C26 1.855(4)
Si4 C27 1.863(4)
Si4 C9 1.863(3)
Si4 C28 1.867(4)
C1 C2 1.417(4)
C1 C8 1.424(4)
C2 C3 1.414(4)
C3 C4 1.418(4)
C4 C5 1.420(4)
C5 C6 1.396(4)
C6 C7 1.409(4)
C7 C8 1.405(4)
C9 C10 1.423(4)
C9 C16 1.424(4)
C10 C11 1.411(4)
C11 C12 1.420(4)
C12 C13 1.429(4)
C13 C14 1.396(4)
C14 C15 1.414(4)
C15 C16 1.408(4)
C29 O1 1.397(5)
C30 O1 1.430(4)
C30 C31 1.487(6)
C31 O2 1.423(4)
C32 O2 1.417(5)
C33 O3 1.412(4)
C34 O3 1.412(4)
C34 C35 1.473(6)
C35 O4 1.419(4)
C36 O4 1.416(4)
C37 O5 1.423(4)
C38 O5 1.415(4)
C38 C39 1.500(5)
C39 O6 1.424(4)
C40 O6 1.431(4)
O1 Li 2.082(6)
O2 Li 2.118(6)
O3 Li 2.075(6)
O4 Li 2.191(6)
O5 Li 2.217(6)
O6 Li 2.113(6)

loop_
_geom_torsion_atom_site_label_1
_geom_torsion_atom_site_label_2
_geom_torsion_atom_site_label_3
_geom_torsion_atom_site_label_4
_geom_torsion
C17 Si1 C1 C2 -86.0(2)
C19 Si1 C1 C2 35.4(2)
C18 Si1 C1 C2 154.2(2)
C17 Si1 C1 C8 92.8(2)
C19 Si1 C1 C8 -145.9(2)
C18 Si1 C1 C8 -27.1(3)
C17 Si1 C1 La -175.77(17)
C19 Si1 C1 La -54.4(2)
C18 Si1 C1 La 64.4(2)
C10 La C1 C2 -84.1(15)
C3 La C1 C2 18.22(13)
C8 La C1 C2 141.7(2)
C16 La C1 C2 -169.82(13)
C11 La C1 C2 -49.1(2)
C9 La C1 C2 171.05(15)
C13 La C1 C2 -89.16(15)
C5 La C1 C2 70.26(15)
C15 La C1 C2 -146.27(14)
C7 La C1 C2 122.12(17)
C2 La C1 C8 -141.7(2)
C10 La C1 C8 134.3(14)
C3 La C1 C8 -123.46(17)
C16 La C1 C8 48.49(17)
C11 La C1 C8 169.20(15)
C9 La C1 C8 29.4(2)
C13 La C1 C8 129.15(15)
C5 La C1 C8 -71.43(15)
C15 La C1 C8 72.04(16)
C7 La C1 C8 -19.56(14)
C2 La C1 Si1 108.1(2)
C10 La C1 Si1 24.0(16)
C3 La C1 Si1 126.29(19)
C8 La C1 Si1 -110.2(2)
C16 La C1 Si1 -61.75(19)
C11 La C1 Si1 59.0(2)
C9 La C1 Si1 -80.9(2)
C13 La C1 Si1 18.91(18)
C5 La C1 Si1 178.33(17)
C15 La C1 Si1 -38.20(18)
C7 La C1 Si1 -129.8(2)
C8 C1 C2 C3 4.0(5)
Si1 C1 C2 C3 -177.6(3)
La C1 C2 C3 -49.0(3)
C8 C1 C2 La 53.0(3)
Si1 C1 C2 La -128.54(15)
C10 La C2 C3 -38.1(2)
C8 La C2 C3 126.21(17)
C16 La C2 C3 166.83(17)
C1 La C2 C3 148.0(2)
C11 La C2 C3 -61.00(17)
C9 La C2 C3 42.8(11)
C13 La C2 C3 -115.50(15)
C5 La C2 C3 43.60(15)
C15 La C2 C3 -169.12(14)
C7 La C2 C3 101.24(16)
C10 La C2 C1 173.82(15)
C3 La C2 C1 -148.0(2)
C8 La C2 C1 -21.83(13)
C16 La C2 C1 18.8(2)
C11 La C2 C1 150.96(13)
C9 La C2 C1 -105.3(10)
C13 La C2 C1 96.46(15)
C5 La C2 C1 -104.44(15)
C15 La C2 C1 42.84(17)
C7 La C2 C1 -46.81(14)
C1 C2 C3 C4 -0.9(6)
La C2 C3 C4 -49.9(3)
C1 C2 C3 La 49.1(3)
C10 La C3 C2 158.10(14)
C8 La C3 C2 -43.52(15)
C16 La C3 C2 -118.4(7)
C1 La C3 C2 -18.24(14)
C11 La C3 C2 131.03(15)
C9 La C3 C2 -174.45(15)
C13 La C3 C2 72.12(16)
C5 La C3 C2 -125.88(18)
C15 La C3 C2 21.7(3)
C7 La C3 C2 -72.64(16)
C2 La C3 C4 147.5(2)
C10 La C3 C4 -54.37(18)
C8 La C3 C4 104.01(17)
C16 La C3 C4 29.2(8)
C1 La C3 C4 129.29(18)
C11 La C3 C4 -81.44(17)
C9 La C3 C4 -26.9(2)
C13 La C3 C4 -140.35(16)
C5 La C3 C4 21.65(15)
C15 La C3 C4 169.28(19)
C7 La C3 C4 74.89(17)
C2 C3 C4 C5 -2.5(5)
La C3 C4 C5 -52.0(3)
C2 C3 C4 Si2 177.9(3)
La C3 C4 Si2 128.47(16)
C2 C3 C4 La 49.5(3)
C20 Si2 C4 C3 8.4(3)
C22 Si2 C4 C3 -115.8(2)
C21 Si2 C4 C3 126.8(2)
C20 Si2 C4 C5 -171.2(2)
C22 Si2 C4 C5 64.6(2)
C21 Si2 C4 C5 -52.8(2)
C20 Si2 C4 La 99.4(2)
C22 Si2 C4 La -24.8(2)
C21 Si2 C4 La -142.23(17)
C2 La C4 C3 -18.54(15)
C10 La C4 C3 135.86(16)
C8 La C4 C3 -70.87(17)
C16 La C4 C3 -174.34(16)
C1 La C4 C3 -41.52(16)
C11 La C4 C3 105.89(16)
C9 La C4 C3 163.56(15)
C13 La C4 C3 52.81(19)
C5 La C4 C3 -141.8(2)
C15 La C4 C3 -144.4(6)
C7 La C4 C3 -99.26(17)
C2 La C4 C5 123.31(18)
C10 La C4 C5 -82.29(17)
C3 La C4 C5 141.8(2)
C8 La C4 C5 70.98(16)
C16 La C4 C5 -32.5(2)
C1 La C4 C5 100.33(16)
C11 La C4 C5 -112.26(16)
C9 La C4 C5 -54.59(18)
C13 La C4 C5 -165.34(15)
C15 La C4 C5 -2.6(7)
C7 La C4 C5 42.58(16)
C2 La C4 Si2 -129.15(19)
C10 La C4 Si2 25.25(18)
C3 La C4 Si2 -110.6(2)
C8 La C4 Si2 178.52(17)
C16 La C4 Si2 75.1(2)
C1 La C4 Si2 -152.13(18)
C11 La C4 Si2 -4.72(17)
C9 La C4 Si2 52.95(19)
C13 La C4 Si2 -57.8(2)
C5 La C4 Si2 107.5(2)
C15 La C4 Si2 105.0(6)
C7 La C4 Si2 150.12(18)
C3 C4 C5 C6 0.0(5)
Si2 C4 C5 C6 179.6(3)
La C4 C5 C6 -51.8(3)
C3 C4 C5 La 51.8(3)
Si2 C4 C5 La -128.64(16)
C2 La C5 C6 100.04(17)
C10 La C5 C6 -110.09(16)
C3 La C5 C6 124.50(19)
C8 La C5 C6 42.25(16)
C16 La C5 C6 -54.51(18)
C1 La C5 C6 71.27(16)
C11 La C5 C6 -138.16(16)
C9 La C5 C6 -80.02(17)
C13 La C5 C6 178.0(2)
C15 La C5 C6 -34.4(2)
C7 La C5 C6 18.89(15)
C2 La C5 C4 -46.12(16)
C10 La C5 C4 103.74(16)
C3 La C5 C4 -21.67(15)
C8 La C5 C4 -103.92(17)
C16 La C5 C4 159.33(15)
C1 La C5 C4 -74.90(16)
C11 La C5 C4 75.67(17)
C9 La C5 C4 133.81(16)
C13 La C5 C4 31.8(3)
C15 La C5 C4 179.45(15)
C7 La C5 C4 -127.28(19)
C4 C5 C6 C7 2.7(6)
La C5 C6 C7 -49.1(3)
C4 C5 C6 La 51.7(3)
C2 La C6 C5 -74.09(16)
C10 La C6 C5 76.44(17)
C3 La C6 C5 -44.81(16)
C8 La C6 C5 -127.97(19)
C16 La C6 C5 133.20(16)
C1 La C6 C5 -103.70(17)
C11 La C6 C5 54.62(19)
C9 La C6 C5 103.71(16)
C13 La C6 C5 -174.7(5)
C15 La C6 C5 157.57(15)
C7 La C6 C5 -146.8(3)
C2 La C6 C7 72.71(16)
C10 La C6 C7 -136.75(16)
C3 La C6 C7 102.00(17)
C8 La C6 C7 18.84(15)
C16 La C6 C7 -79.99(17)
C1 La C6 C7 43.11(16)
C11 La C6 C7 -158.58(15)
C9 La C6 C7 -109.49(17)
C13 La C6 C7 -27.9(7)
C5 La C6 C7 146.8(3)
C15 La C6 C7 -55.63(18)
C5 C6 C7 C8 0.0(6)
La C6 C7 C8 -49.0(3)
C5 C6 C7 La 49.0(3)
C2 La C7 C8 45.64(16)
C10 La C7 C8 -158.40(15)
C3 La C7 C8 74.93(17)
C16 La C7 C8 -109.90(17)
C1 La C7 C8 19.89(15)
C11 La C7 C8 -171.19(18)
C9 La C7 C8 -138.25(16)
C13 La C7 C8 -39.4(2)
C5 La C7 C8 128.11(19)
C15 La C7 C8 -81.02(17)
C2 La C7 C6 -101.23(17)
C10 La C7 C6 54.73(19)
C3 La C7 C6 -71.93(16)
C8 La C7 C6 -146.9(3)
C16 La C7 C6 103.23(17)
C1 La C7 C6 -126.98(19)
C11 La C7 C6 41.9(3)
C9 La C7 C6 74.88(17)
C13 La C7 C6 173.76(15)
C5 La C7 C6 -18.76(15)
C15 La C7 C6 132.11(16)
C6 C7 C8 C1 -2.4(6)
La C7 C8 C1 -51.7(3)
C6 C7 C8 La 49.3(3)
C2 C1 C8 C7 -0.9(5)
Si1 C1 C8 C7 -179.3(3)
La C1 C8 C7 52.0(3)
C2 C1 C8 La -52.9(3)
Si1 C1 C8 La 128.66(16)
C2 La C8 C7 -123.57(19)
C10 La C8 C7 39.5(3)
C3 La C8 C7 -99.28(17)
C16 La C8 C7 74.04(17)
C1 La C8 C7 -145.3(2)
C11 La C8 C7 141.7(7)
C9 La C8 C7 51.12(19)
C13 La C8 C7 154.65(16)
C5 La C8 C7 -41.97(16)
C15 La C8 C7 102.26(17)
C2 La C8 C1 21.76(14)
C10 La C8 C1 -175.19(16)
C3 La C8 C1 46.05(15)
C16 La C8 C1 -140.62(15)
C11 La C8 C1 -72.9(8)
C9 La C8 C1 -163.55(14)
C13 La C8 C1 -60.01(17)
C5 La C8 C1 103.36(16)
C15 La C8 C1 -112.41(15)
C7 La C8 C1 145.3(2)
C26 Si4 C9 C10 -76.9(3)
C27 Si4 C9 C10 161.6(3)
C28 Si4 C9 C10 41.5(3)
C26 Si4 C9 C16 104.2(3)
C27 Si4 C9 C16 -17.3(3)
C28 Si4 C9 C16 -137.4(2)
C26 Si4 C9 La -165.5(2)
C27 Si4 C9 La 73.0(3)
C28 Si4 C9 La -47.1(2)
C2 La C9 C10 -88.6(10)
C3 La C9 C10 -50.6(2)
C8 La C9 C10 -169.10(14)
C16 La C9 C10 140.8(2)
C1 La C9 C10 173.92(15)
C11 La C9 C10 18.03(14)
C13 La C9 C10 69.86(15)
C5 La C9 C10 -89.45(15)
C15 La C9 C10 121.61(17)
C7 La C9 C10 -146.13(15)
C2 La C9 C16 130.6(10)
C10 La C9 C16 -140.8(2)
C3 La C9 C16 168.64(15)
C8 La C9 C16 50.14(18)
C1 La C9 C16 33.2(2)
C11 La C9 C16 -122.72(17)
C13 La C9 C16 -70.89(16)
C5 La C9 C16 129.80(16)
C15 La C9 C16 -19.14(15)
C7 La C9 C16 73.12(16)
C2 La C9 Si4 19.8(11)
C10 La C9 Si4 108.4(2)
C3 La C9 Si4 57.8(2)
C8 La C9 Si4 -60.69(19)
C16 La C9 Si4 -110.8(2)
C1 La C9 Si4 -77.7(2)
C11 La C9 Si4 126.44(19)
C13 La C9 Si4 178.27(17)
C5 La C9 Si4 18.96(17)
C15 La C9 Si4 -129.98(19)
C7 La C9 Si4 -37.72(17)
C16 C9 C10 C11 4.7(5)
Si4 C9 C10 C11 -174.0(3)
La C9 C10 C11 -49.0(3)
C16 C9 C10 La 53.7(3)
Si4 C9 C10 La -125.02(15)
C2 La C10 C11 -40.6(2)
C3 La C10 C11 -62.19(17)
C8 La C10 C11 168.10(16)
C16 La C10 C11 125.94(18)
C1 La C10 C11 38.1(15)
C9 La C10 C11 148.3(2)
C13 La C10 C11 43.23(15)
C5 La C10 C11 -116.08(16)
C15 La C10 C11 101.00(16)
C7 La C10 C11 -169.11(14)
C2 La C10 C9 171.11(15)
C3 La C10 C9 149.55(14)
C8 La C10 C9 19.8(2)
C16 La C10 C9 -22.32(14)
C1 La C10 C9 -110.2(15)
C11 La C10 C9 -148.3(2)
C13 La C10 C9 -105.03(16)
C5 La C10 C9 95.66(15)
C15 La C10 C9 -47.25(15)
C7 La C10 C9 42.63(18)
C9 C10 C11 C12 0.8(6)
La C10 C11 C12 -48.2(3)
C9 C10 C11 La 49.0(3)
C2 La C11 C10 156.65(14)
C3 La C11 C10 129.77(15)
C8 La C11 C10 -112.7(8)
C16 La C11 C10 -43.70(15)
C1 La C11 C10 -176.37(15)
C9 La C11 C10 -18.17(14)
C13 La C11 C10 -126.49(18)
C5 La C11 C10 71.10(17)
C15 La C11 C10 -72.86(16)
C7 La C11 C10 21.1(3)
C2 La C11 C12 -54.86(18)
C10 La C11 C12 148.5(2)
C3 La C11 C12 -81.74(17)
C8 La C11 C12 35.8(9)
C16 La C11 C12 104.79(17)
C1 La C11 C12 -27.9(2)
C9 La C11 C12 130.32(18)
C13 La C11 C12 22.00(15)
C5 La C11 C12 -140.41(15)
C15 La C11 C12 75.63(16)
C7 La C11 C12 169.64(18)
C10 C11 C12 C13 -5.0(5)
La C11 C12 C13 -52.9(3)
C10 C11 C12 Si3 174.9(3)
La C11 C12 Si3 127.01(17)
C10 C11 C12 La 47.9(3)
C24 Si3 C12 C11 110.6(2)
C25 Si3 C12 C11 -130.1(3)
C23 Si3 C12 C11 -9.0(3)
C24 Si3 C12 C13 -69.4(2)
C25 Si3 C12 C13 49.9(3)
C23 Si3 C12 C13 170.9(3)
C24 Si3 C12 La -157.48(18)
C25 Si3 C12 La -38.1(2)
C23 Si3 C12 La 82.9(3)
C2 La C12 C11 135.75(16)
C10 La C12 C11 -17.94(15)
C3 La C12 C11 105.65(16)
C8 La C12 C11 -173.85(15)
C16 La C12 C11 -70.03(17)
C1 La C12 C11 163.30(15)
C9 La C12 C11 -40.69(16)
C13 La C12 C11 -141.4(2)
C5 La C12 C11 52.48(19)
C15 La C12 C11 -98.51(17)
C7 La C12 C11 -139.3(7)
C2 La C12 C13 -82.86(16)
C10 La C12 C13 123.45(18)
C3 La C12 C13 -112.96(16)
C8 La C12 C13 -32.5(2)
C16 La C12 C13 71.36(16)
C1 La C12 C13 -55.31(18)
C11 La C12 C13 141.4(2)
C9 La C12 C13 100.70(16)
C5 La C12 C13 -166.13(15)
C15 La C12 C13 42.88(16)
C7 La C12 C13 2.1(8)
C2 La C12 Si3 23.39(17)
C10 La C12 Si3 -130.30(19)
C3 La C12 Si3 -6.71(17)
C8 La C12 Si3 73.8(2)
C16 La C12 Si3 177.61(17)
C1 La C12 Si3 50.94(19)
C11 La C12 Si3 -112.4(2)
C9 La C12 Si3 -153.04(17)
C13 La C12 Si3 106.3(2)
C5 La C12 Si3 -59.88(19)
C15 La C12 Si3 149.13(17)
C7 La C12 Si3 108.3(7)
C11 C12 C13 C14 1.5(5)
Si3 C12 C13 C14 -178.4(3)
La C12 C13 C14 -51.4(3)
C11 C12 C13 La 52.9(3)
Si3 C12 C13 La -127.01(15)
C2 La C13 C14 -110.44(16)
C10 La C13 C14 99.93(17)
C3 La C13 C14 -138.91(16)
C8 La C13 C14 -54.35(18)
C16 La C13 C14 42.36(16)
C1 La C13 C14 -80.35(17)
C11 La C13 C14 124.04(19)
C9 La C13 C14 71.21(17)
C5 La C13 C14 176.1(2)
C15 La C13 C14 18.97(15)
C7 La C13 C14 -33.7(2)
C2 La C13 C12 103.65(16)
C10 La C13 C12 -45.98(16)
C3 La C13 C12 75.18(17)
C8 La C13 C12 159.73(15)
C16 La C13 C12 -103.56(17)
C1 La C13 C12 133.74(16)
C11 La C13 C12 -21.88(15)
C9 La C13 C12 -74.70(16)
C5 La C13 C12 30.2(3)
C15 La C13 C12 -126.94(18)
C7 La C13 C12 -179.59(15)
C12 C13 C14 C15 2.0(6)
La C13 C14 C15 -49.3(3)
C12 C13 C14 La 51.3(3)
C2 La C14 C13 76.56(17)
C10 La C14 C13 -74.30(16)
C3 La C14 C13 54.08(19)
C8 La C14 C13 133.63(16)
C16 La C14 C13 -127.93(19)
C1 La C14 C13 103.96(16)
C11 La C14 C13 -45.23(16)
C9 La C14 C13 -103.99(17)
C5 La C14 C13 -169.9(5)
C15 La C14 C13 -146.8(3)
C7 La C14 C13 158.21(15)
C2 La C14 C15 -136.68(16)
C10 La C14 C15 72.46(17)
C3 La C14 C15 -159.16(15)
C8 La C14 C15 -79.61(17)
C16 La C14 C15 18.83(15)
C1 La C14 C15 -109.28(17)
C11 La C14 C15 101.53(17)
C9 La C14 C15 42.77(16)
C13 La C14 C15 146.8(3)
C5 La C14 C15 -23.1(7)
C7 La C14 C15 -55.03(18)
C13 C14 C15 C16 0.2(6)
La C14 C15 C16 -49.0(3)
C13 C14 C15 La 49.3(3)
C2 La C15 C16 -157.77(15)
C10 La C15 C16 45.36(16)
C3 La C15 C16 -171.13(19)
C8 La C15 C16 -109.28(17)
C1 La C15 C16 -137.49(16)
C11 La C15 C16 74.54(17)
C9 La C15 C16 19.40(15)
C13 La C15 C16 128.09(19)
C5 La C15 C16 -38.4(2)
C7 La C15 C16 -80.38(17)
C2 La C15 C14 55.38(19)
C10 La C15 C14 -101.49(17)
C3 La C15 C14 42.0(3)
C8 La C15 C14 103.87(17)
C16 La C15 C14 -146.9(3)
C1 La C15 C14 75.66(17)
C11 La C15 C14 -72.31(17)
C9 La C15 C14 -127.45(19)
C13 La C15 C14 -18.76(15)
C5 La C15 C14 174.73(15)
C7 La C15 C14 132.77(16)
C14 C15 C16 C9 -1.6(6)
La C15 C16 C9 -50.9(3)
C14 C15 C16 La 49.3(3)
C10 C9 C16 C15 -2.5(5)
Si4 C9 C16 C15 176.1(3)
La C9 C16 C15 51.1(3)
C10 C9 C16 La -53.6(3)
Si4 C9 C16 La 125.08(16)
C2 La C16 C15 41.3(3)
C10 La C16 C15 -123.83(19)
C3 La C16 C15 148.1(7)
C8 La C16 C15 74.77(17)
C1 La C16 C15 52.41(19)
C11 La C16 C15 -99.54(17)
C9 La C16 C15 -146.1(3)
C13 La C16 C15 -42.05(16)
C5 La C16 C15 155.06(16)
C7 La C16 C15 102.82(17)
C2 La C16 C9 -172.55(16)
C10 La C16 C9 22.31(14)
C3 La C16 C9 -65.8(8)
C8 La C16 C9 -139.09(15)
C1 La C16 C9 -161.45(14)
C11 La C16 C9 46.61(15)
C13 La C16 C9 104.10(16)
C5 La C16 C9 -58.79(17)
C15 La C16 C9 146.1(3)
C7 La C16 C9 -111.04(16)
O1 C30 C31 O2 -54.1(4)
O3 C34 C35 O4 -55.6(4)
O5 C38 C39 O6 52.3(3)
C31 C30 O1 C29 -169.8(4)
C31 C30 O1 Li 36.2(4)
C30 C31 O2 C32 -175.4(3)
C30 C31 O2 Li 45.5(3)
C35 C34 O3 C33 179.2(3)
C35 C34 O3 Li 32.6(4)
C34 C35 O4 C36 -169.8(3)
C34 C35 O4 Li 48.8(4)
C39 C38 O5 C37 170.2(3)
C39 C38 O5 Li -42.7(3)
C38 C39 O6 C40 173.8(3)
C38 C39 O6 Li -38.2(4)
C33 O3 Li O1 -56.9(4)
C34 O3 Li O1 84.5(3)
C33 O3 Li O6 139.3(11)
C34 O3 Li O6 -79.3(12)
C33 O3 Li O2 22.2(4)
C34 O3 Li O2 163.6(3)
C33 O3 Li O4 -145.8(3)
C34 O3 Li O4 -4.4(3)
C33 O3 Li O5 123.5(3)
C34 O3 Li O5 -95.1(3)
C29 O1 Li O3 -68.4(4)
C30 O1 Li O3 80.8(3)
C29 O1 Li O6 107.4(4)
C30 O1 Li O6 -103.4(3)
C29 O1 Li O2 -158.6(4)
C30 O1 Li O2 -9.4(3)
C29 O1 Li O4 9.9(4)
C30 O1 Li O4 159.2(2)
C29 O1 Li O5 110.0(13)
C30 O1 Li O5 -100.8(13)
C39 O6 Li O3 -4.3(13)
C40 O6 Li O3 139.9(11)
C39 O6 Li O1 -168.5(2)
C40 O6 Li O1 -24.3(3)
C39 O6 Li O2 112.7(3)
C40 O6 Li O2 -103.2(3)
C39 O6 Li O4 -76.6(3)
C40 O6 Li O4 67.6(3)
C39 O6 Li O5 12.1(3)
C40 O6 Li O5 156.3(2)
C32 O2 Li O3 104.0(3)
C31 O2 Li O3 -122.7(3)
C32 O2 Li O1 -153.7(3)
C31 O2 Li O1 -20.3(3)
C32 O2 Li O6 -62.4(4)
C31 O2 Li O6 70.9(3)
C32 O2 Li O4 156.0(10)
C31 O2 Li O4 -70.7(11)
C32 O2 Li O5 13.3(4)
C31 O2 Li O5 146.6(2)
C36 O4 Li O3 -157.9(3)
C35 O4 Li O3 -24.7(3)
C36 O4 Li O1 99.6(3)
C35 O4 Li O1 -127.3(3)
C36 O4 Li O6 7.3(4)
C35 O4 Li O6 140.4(3)
C36 O4 Li O2 148.6(10)
C35 O4 Li O2 -78.3(11)
C36 O4 Li O5 -67.8(3)
C35 O4 Li O5 65.3(3)
C38 O5 Li O3 -166.3(2)
C37 O5 Li O3 -24.8(4)
C38 O5 Li O1 15.2(14)
C37 O5 Li O1 156.8(12)
C38 O5 Li O6 17.9(3)
C37 O5 Li O6 159.5(3)
C38 O5 Li O2 -73.6(3)
C37 O5 Li O2 68.0(3)
C38 O5 Li O4 115.4(2)
C37 O5 Li O4 -103.1(3)
